data_1550794
loop_
_publ_author_name
'Pan, Changwang'
'Shen, Wangqiang'
'Yang, Le'
'Bao, Lipiao'
'Wei, Zhan'
'Jin, Peng'
'Fang, Hongyun'
'Xie, Yun-Peng'
'Akasaka, Takeshi'
'Lu, Xing'

_publ_section_title
;
 Crystallographic Characterization of Y2C2n (2n = 82, 88-94): Direct Y-Y
 Bonding and Cage-Dependent Cluster Evolution
;
_journal_name_full 'Chemical Science'
_journal_paper_doi 10.1039/C9SC00941H
_journal_year 2019
_chemical_formula_sum 'C140 H56 N4 Ni Y2'
_chemical_formula_weight 2030.41
_space_group_crystal_system monoclinic
_space_group_IT_number 12
_space_group_name_Hall '-C 2y'
_space_group_name_H-M_alt 'C 1 2/m 1'
_symmetry_space_group_name_Hall '-C 2y'
_symmetry_space_group_name_H-M 'C 1 2/m 1'
_atom_sites_solution_hydrogens geom
_audit_creation_method SHELXL-2014/7
_audit_update_record
;
2017-01-20 deposited with the CCDC.    2019-03-26 downloaded from the CCDC.
;
_cell_angle_alpha 90
_cell_angle_beta 93.714(3)
_cell_angle_gamma 90
_cell_formula_units_Z 4
_cell_length_a 23.544(3)
_cell_length_b 14.4883(18)
_cell_length_c 18.621(3)
_cell_measurement_reflns_used 5768
_cell_measurement_temperature 100(2)
_cell_measurement_theta_max 22.844
_cell_measurement_theta_min 2.480
_cell_volume 6338.5(15)
_computing_structure_refinement 'SHELXL-2014/7 (Sheldrick, 2014)'
_diffrn_ambient_temperature 100(2)
_diffrn_measured_fraction_theta_full 0.998
_diffrn_measured_fraction_theta_max 0.997
_diffrn_measurement_device_type 'CCD MX300-HE'
_diffrn_measurement_method 'phi scans'
_diffrn_radiation_type synchrotron
_diffrn_radiation_wavelength 0.6525
_diffrn_reflns_av_R_equivalents 0.1300
_diffrn_reflns_av_unetI/netI 0.0764
_diffrn_reflns_Laue_measured_fraction_full 0.998
_diffrn_reflns_Laue_measured_fraction_max 0.997
_diffrn_reflns_limit_h_max 29
_diffrn_reflns_limit_h_min -29
_diffrn_reflns_limit_k_max 18
_diffrn_reflns_limit_k_min -18
_diffrn_reflns_limit_l_max 23
_diffrn_reflns_limit_l_min -23
_diffrn_reflns_number 41654
_diffrn_reflns_point_group_measured_fraction_full 0.998
_diffrn_reflns_point_group_measured_fraction_max 0.997
_diffrn_reflns_theta_full 23.048
_diffrn_reflns_theta_max 24.173
_diffrn_reflns_theta_min 1.006
_diffrn_source 'SSRF, Beamline B17B'
_exptl_absorpt_coefficient_mu 1.793
_exptl_absorpt_correction_T_max 0.7452
_exptl_absorpt_correction_T_min 0.6945
_exptl_absorpt_correction_type multi-scan
_exptl_absorpt_process_details SADABS
_exptl_crystal_colour black
_exptl_crystal_density_diffrn 2.128
_exptl_crystal_description block
_exptl_crystal_F_000 4120
_exptl_crystal_size_max 0.340
_exptl_crystal_size_mid 0.210
_exptl_crystal_size_min 0.180
_refine_diff_density_max 0.909
_refine_diff_density_min -1.101
_refine_diff_density_rms 0.140
_refine_ls_extinction_method none
_refine_ls_goodness_of_fit_ref 1.089
_refine_ls_hydrogen_treatment constr
_refine_ls_matrix_type full
_refine_ls_number_parameters 1070
_refine_ls_number_reflns 6822
_refine_ls_number_restraints 1656
_refine_ls_restrained_S_all 1.136
_refine_ls_R_factor_all 0.1371
_refine_ls_R_factor_gt 0.0966
_refine_ls_shift/su_max 0.028
_refine_ls_shift/su_mean 0.001
_refine_ls_structure_factor_coef Fsqd
_refine_ls_weighting_details 'w=1/[\s^2^(Fo^2^)+(0.1511P)^2^+55.3210P] where P=(Fo^2^+2Fc^2^)/3'
_refine_ls_weighting_scheme calc
_refine_ls_wR_factor_gt 0.2540
_refine_ls_wR_factor_ref 0.2877
_reflns_Friedel_coverage 0.000
_reflns_number_gt 4559
_reflns_number_total 6822
_reflns_threshold_expression 'I > 2\s(I)'
_cod_data_source_file c9sc00941h2.cif
_cod_data_source_block Y2C2C90-41
_cod_depositor_comments
;
The following automatic conversions were performed:

'_exptl_absorpt_correction_type' value 'Multi-scan' changed to
'multi-scan' according to
/home/data/users/saulius/crontab/automatic-downloads/rss-feeds/RSC/lib/dictionaries/cif_core.dic
dictionary named 'cif_core.dic' version 2.4.2 from 2011-04-26.

Automatic conversion script
Id: cif_fix_values 4973 2017-02-22 13:04:09Z antanas 
;
_cod_original_cell_volume 6338.3(14)
_cod_database_code 1550794
_shelx_shelxl_version_number 2014/7
_shelx_space_group_comment
;
The symmetry employed for this shelxl refinement is uniquely defined
by the following loop, which should always be used as a source of
symmetry information in preference to the above space-group names.
They are only intended as comments.
;
_shelx_estimated_absorpt_t_min 0.581
_shelx_estimated_absorpt_t_max 0.738

loop_
_space_group_symop_operation_xyz
'x, y, z'
'-x, y, -z'
'x+1/2, y+1/2, z'
'-x+1/2, y+1/2, -z'
'-x, -y, -z'
'x, -y, z'
'-x+1/2, -y+1/2, -z'
'x+1/2, -y+1/2, z'

loop_
_atom_site_label
_atom_site_type_symbol
_atom_site_fract_x
_atom_site_fract_y
_atom_site_fract_z
_atom_site_U_iso_or_equiv
_atom_site_adp_type
_atom_site_occupancy
_atom_site_site_symmetry_order
_atom_site_calc_flag
_atom_site_refinement_flags_posn
_atom_site_refinement_flags_adp
_atom_site_refinement_flags_occupancy
_atom_site_disorder_assembly
_atom_site_disorder_group
C3 C 0.6115(7) 1.0000 0.3337(9) 0.094(4) Uani 1 2 d DS TU P . .
C8 C 0.7070(8) 1.0000 0.3984(7) 0.088(4) Uani 1 2 d DS TU P . .
C34 C 0.8263(7) 1.0000 0.0749(9) 0.089(4) Uani 1 2 d DS TU P . .
C54 C 0.7763(10) 1.0000 0.0279(11) 0.116(5) Uani 1 2 d S TU P A .
C82 C 0.5824(8) 1.0000 0.0151(10) 0.110(5) Uani 1 2 d S TU P . .
C80 C 0.5523(6) 1.0099(18) 0.2337(11) 0.109(5) Uani 0.5 1 d D U P A -1
C5 C 0.5482(9) 0.9701(15) 0.0656(12) 0.100(6) Uani 0.5 1 d D U P A -1
C53 C 0.5799(9) 1.1461(19) 0.0698(15) 0.103(6) Uani 0.5 1 d D U P A -1
C45 C 0.5589(9) 1.1546(16) 0.1741(12) 0.067(4) Uani 0.5 1 d D U P A -1
C52 C 0.5533(9) 1.1309(18) 0.1204(14) 0.0712(17) Uani 0.5 1 d . U P A -1
C42 C 0.5965(9) 1.0951(19) 0.0169(14) 0.103(6) Uani 0.5 1 d D U P A -1
C87 C 0.5350(5) 0.990(2) 0.1765(10) 0.082(4) Uani 0.5 1 d D U P A -1
C41 C 0.5360(6) 1.0313(14) 0.1144(11) 0.071(5) Uani 0.5 1 d D U P A -1
C33 C 0.5912(12) 1.2290(19) 0.1930(14) 0.084(6) Uani 0.5 1 d D U P A -1
C17 C 0.6529(8) 1.1150(16) 0.0048(11) 0.089(5) Uani 0.5 1 d D U P A -1
C31 C 0.6910(9) 1.0490(18) -0.0084(13) 0.098(6) Uani 0.5 1 d D U P A -1
C32 C 0.7444(7) 1.0604(16) 0.0126(13) 0.0712(17) Uani 0.5 1 d D U P A -1
C6 C 0.8024(11) 1.1574(19) 0.0950(16) 0.105(6) Uani 0.5 1 d D U P A -1
C16 C 0.7592(8) 1.1426(16) 0.0510(15) 0.085(5) Uani 0.5 1 d D U P A -1
C37 C 0.6654(13) 0.9658(16) -0.0220(12) 0.103(6) Uani 0.5 1 d D U P A -1
C90 C 0.5429(9) 0.9036(19) 0.1608(13) 0.103(5) Uani 0.5 1 d D U P A -1
C89 C 0.8499(11) 0.9327(15) 0.1164(12) 0.086(5) Uani 0.5 1 d D U P A -1
C88 C 0.8074(13) 1.2066(19) 0.1528(15) 0.096(6) Uani 0.5 1 d D U P A -1
C38 C 0.6179(12) 0.9410(19) -0.0025(14) 0.119(7) Uani 0.5 1 d D U P A -1
C83 C 0.6826(11) 1.290(3) 0.1639(15) 0.097(6) Uani 0.5 1 d D U P A -1
C84 C 0.6211(14) 1.252(2) 0.142(2) 0.104(6) Uani 0.5 1 d . U P A -1
C85 C 0.6221(10) 1.2131(18) 0.0795(14) 0.097(6) Uani 0.5 1 d D U P A -1
C86 C 0.7212(9) 1.2062(19) 0.0660(17) 0.099(6) Uani 0.5 1 d D U P A -1
C28 C 0.8744(12) 1.0343(15) 0.2071(15) 0.085(6) Uani 0.5 1 d D U P A -1
C81 C 0.5907(11) 1.1428(16) 0.2844(12) 0.091(6) Uani 0.5 1 d D U P A -1
C63 C 0.8304(12) 1.0821(14) 0.1031(14) 0.106(6) Uani 0.5 1 d D U P A -1
C64 C 0.7829(11) 0.8407(18) 0.0593(11) 0.093(6) Uani 0.5 1 d D U P A -1
C65 C 0.7632(12) 0.9080(19) 0.0227(13) 0.108(6) Uani 0.5 1 d D U P A -1
C56 C 0.7572(7) 0.9566(12) 0.4002(8) 0.079(5) Uani 0.5 1 d D U P A -1
C62 C 0.7142(11) 1.0852(16) 0.3922(9) 0.090(5) Uani 0.5 1 d D U P A -1
C60 C 0.6672(9) 0.7361(13) 0.1120(10) 0.085(5) Uani 0.5 1 d D U P A -1
C61 C 0.6972(11) 0.7709(15) 0.0654(13) 0.090(5) Uani 0.5 1 d D U P A -1
C59 C 0.6370(10) 0.7322(15) 0.2173(10) 0.093(5) Uani 0.5 1 d D U P A -1
C57 C 0.6446(13) 0.7589(19) 0.2837(12) 0.094(6) Uani 0.5 1 d D U P A -1
C58 C 0.6142(7) 1.2171(13) 0.2578(12) 0.079(5) Uani 0.5 1 d D U P A -1
C1 C 0.5797(10) 0.8777(18) 0.2674(13) 0.086(5) Uani 0.5 1 d D U P A -1
C55 C 0.7041(10) 0.8988(16) -0.0049(11) 0.085(5) Uani 0.5 1 d D U P A -1
C2 C 0.5805(7) 0.9582(13) 0.2875(10) 0.0712(17) Uani 0.5 1 d D U P A -1
C4 C 0.6590(8) 0.9571(13) 0.3753(9) 0.077(4) Uani 0.5 1 d D U P A -1
C7 C 0.7069(8) 0.8287(15) 0.3619(9) 0.072(5) Uani 0.5 1 d D U P A -1
C9 C 0.8051(7) 0.990(2) 0.3801(9) 0.088(5) Uani 0.5 1 d D U P A -1
C10 C 0.7543(8) 0.8688(16) 0.3803(17) 0.072(5) Uani 0.5 1 d D U P A -1
C11 C 0.7053(11) 0.7598(17) 0.3063(11) 0.072(5) Uani 0.5 1 d . U P A -1
C12 C 0.7538(13) 0.752(2) 0.2731(13) 0.072(5) Uani 0.5 1 d . U P A -1
C13 C 0.8013(12) 0.800(2) 0.2919(13) 0.073(5) Uani 0.5 1 d . U P A -1
C14 C 0.7999(7) 0.8490(13) 0.3435(8) 0.067(4) Uani 0.5 1 d D U P A -1
C15 C 0.6694(9) 1.130(2) 0.363(2) 0.089(6) Uani 0.5 1 d D U P A -1
C18 C 0.8613(13) 0.954(3) 0.2975(14) 0.067(6) Uani 0.5 1 d . U P A -1
C19 C 0.8631(6) 0.8974(16) 0.2404(10) 0.058(4) Uani 0.5 1 d . U P A -1
C20 C 0.8343(9) 0.822(2) 0.2341(14) 0.0712(17) Uani 0.5 1 d . U P A -1
C21 C 0.8182(10) 0.800(2) 0.1711(11) 0.066(5) Uani 0.5 1 d D U P A -1
C22 C 0.7725(10) 0.751(2) 0.1526(10) 0.061(5) Uani 0.5 1 d D U P A -1
C23 C 0.7407(13) 0.7223(19) 0.2022(14) 0.080(5) Uani 0.5 1 d . U P A -1
C24 C 0.6663(6) 1.1963(16) 0.0391(12) 0.0712(17) Uani 0.5 1 d D U P A -1
C25 C 0.7520(9) 0.7714(15) 0.0855(10) 0.077(5) Uani 0.5 1 d D U P A -1
C26 C 0.8271(9) 0.8510(17) 0.1132(11) 0.074(5) Uani 0.5 1 d D U P A -1
C27 C 0.8705(12) 0.9513(16) 0.1793(11) 0.072(5) Uani 0.5 1 d D U P A -1
C29 C 0.8690(13) 1.037(3) 0.2738(19) 0.076(6) Uani 0.5 1 d . U P A -1
C30 C 0.8330(8) 0.9254(17) 0.3447(13) 0.074(5) Uani 0.5 1 d D U P A -1
C35 C 0.6774(11) 0.8308(15) 0.0180(11) 0.092(6) Uani 0.5 1 d D U P A -1
C36 C 0.6234(10) 0.8551(17) 0.0183(14) 0.111(6) Uani 0.5 1 d D U P A -1
C39 C 0.5913(12) 0.821(2) 0.0635(15) 0.106(6) Uani 0.5 1 d D U P A -1
C40 C 0.5507(9) 0.8946(16) 0.0957(11) 0.0712(17) Uani 0.5 1 d D U P A -1
C43 C 0.6134(10) 0.765(2) 0.1100(11) 0.092(6) Uani 0.5 1 d D U P A -1
C44 C 0.5975(11) 0.775(2) 0.1755(12) 0.090(7) Uani 0.5 1 d D U P A -1
C46 C 0.6965(9) 1.2788(13) 0.2315(13) 0.080(5) Uani 0.5 1 d D U P A -1
C47 C 0.6824(12) 0.717(3) 0.1807(12) 0.093(6) Uani 0.5 1 d D U P A -1
C48 C 0.6202(9) 0.8302(17) 0.3062(11) 0.081(5) Uani 0.5 1 d D U P A -1
C49 C 0.6567(9) 0.8707(17) 0.3594(17) 0.077(5) Uani 0.5 1 d D U P A -1
C50 C 0.5560(7) 1.0992(14) 0.2314(10) 0.0712(17) Uani 0.5 1 d D U P A -1
C51 C 0.5666(10) 0.8414(19) 0.2040(13) 0.089(6) Uani 0.5 1 d D U P A -1
C66 C 0.7678(10) 1.255(2) 0.1718(15) 0.089(6) Uani 0.5 1 d D U P A -1
C67 C 0.7241(11) 1.2632(16) 0.1259(13) 0.100(6) Uani 0.5 1 d D U P A -1
C68 C 0.7527(9) 1.2669(16) 0.2364(14) 0.082(6) Uani 0.5 1 d D U P A -1
C69 C 0.7800(11) 1.2192(18) 0.2856(15) 0.079(6) Uani 0.5 1 d D U P A -1
C70 C 0.8246(8) 1.1780(17) 0.2656(13) 0.0712(17) Uani 0.5 1 d D U P A -1
C71 C 0.8400(9) 1.1662(16) 0.2036(13) 0.091(6) Uani 0.5 1 d D U P A -1
C72 C 0.7472(10) 1.1987(15) 0.3342(14) 0.100(6) Uani 0.5 1 d D U P A -1
C73 C 0.6917(9) 1.2054(15) 0.3324(13) 0.087(6) Uani 0.5 1 d D U P A -1
C74 C 0.6675(9) 1.2511(15) 0.2770(14) 0.082(5) Uani 0.5 1 d D U P A -1
C75 C 0.8590(9) 1.0982(13) 0.1637(13) 0.092(5) Uani 0.5 1 d D U P A -1
C76 C 0.8400(10) 1.102(2) 0.3061(16) 0.087(5) Uani 0.5 1 d . U P A -1
C77 C 0.8106(13) 1.076(2) 0.3604(17) 0.092(6) Uani 0.5 1 d . U P A -1
C78 C 0.6216(8) 1.0926(11) 0.3346(10) 0.087(5) Uani 0.5 1 d D U P A -1
C79 C 0.7608(11) 1.125(2) 0.372(2) 0.096(7) Uani 0.5 1 d D U P A -1
Y1 Y 0.66984(8) 1.13759(12) 0.19786(12) 0.0556(5) Uani 0.4604 1 d . . P A 2
Y2 Y 0.6669(3) 0.8682(4) 0.1450(5) 0.124(2) Uani 0.225 1 d . . P A 2
Y3 Y 0.6801(2) 1.1093(4) 0.2480(3) 0.0688(14) Uani 0.1729 1 d . . P A 2
Y4 Y 0.7260(4) 0.9076(8) 0.2791(5) 0.108(3) Uani 0.1416 1 d . . P A 2
C91 C 0.6949(5) 1.0000 0.1605(7) 0.054(3) Uani 1 2 d S T P A 2
C92 C 0.7245(5) 1.0000 0.2052(7) 0.062(3) Uani 1 2 d S T P A 2
Ni Ni 0.52099(3) 1.0000 0.41873(5) 0.0181(3) Uani 1 2 d S T P B 3
N1 N 0.4664(2) 1.0000 0.3452(3) 0.0181(12) Uani 1 2 d S T P B 3
N2 N 0.52216(15) 0.8735(3) 0.4176(2) 0.0179(9) Uani 1 1 d . . . B 3
N3 N 0.5770(2) 1.0000 0.4905(3) 0.0189(12) Uani 1 2 d S T P B 3
C93 C 0.7263(2) 0.8698(5) 0.5634(4) 0.0407(16) Uani 1 1 d . . . B 3
H93A H 0.7517 0.8274 0.5912 0.049 Uiso 1 1 calc R U . B 3
H93B H 0.7108 0.8387 0.5196 0.049 Uiso 1 1 calc R U . B 3
H93C H 0.7477 0.9245 0.5502 0.049 Uiso 1 1 calc R U . B 3
C94 C 0.6810(2) 0.8967(4) 0.6056(3) 0.0277(12) Uani 1 1 d . . . B 3
H94A H 0.6598 0.8412 0.6195 0.033 Uiso 1 1 calc R U . B 3
H94B H 0.6968 0.9270 0.6501 0.033 Uiso 1 1 calc R U . B 3
C95 C 0.6438(2) 0.9568(4) 0.5684(3) 0.0242(11) Uani 1 1 d . . . B 3
C96 C 0.60202(19) 0.9305(4) 0.5198(3) 0.0201(10) Uani 1 1 d . . . B 3
C97 C 0.59117(19) 0.8465(4) 0.5053(3) 0.0222(11) Uani 1 1 d . . . B 3
H97 H 0.6120 0.8004 0.5321 0.027 Uiso 1 1 calc R U . B 3
C98 C 0.55336(19) 0.8201(4) 0.4561(3) 0.0208(11) Uani 1 1 d . . . B 3
C99 C 0.5432(2) 0.7316(4) 0.4401(3) 0.0230(11) Uani 1 1 d . . . B 3
C100 C 0.5717(2) 0.6566(4) 0.4731(3) 0.0296(12) Uani 1 1 d . . . B 3
H00A H 0.5480 0.6006 0.4654 0.036 Uiso 1 1 calc R U . B 3
H00B H 0.5763 0.6680 0.5256 0.036 Uiso 1 1 calc R U . B 3
C101 C 0.6260(3) 0.6397(5) 0.4471(4) 0.0370(14) Uani 1 1 d . . . B 3
H01A H 0.6436 0.5865 0.4724 0.044 Uiso 1 1 calc R U . B 3
H01B H 0.6219 0.6267 0.3954 0.044 Uiso 1 1 calc R U . B 3
H01C H 0.6502 0.6941 0.4556 0.044 Uiso 1 1 calc R U . B 3
C102 C 0.5053(2) 0.7316(4) 0.3902(3) 0.0251(12) Uani 1 1 d . . . B 3
C103 C 0.4807(2) 0.6558(4) 0.3529(3) 0.0273(12) Uani 1 1 d . . . B 3
H03A H 0.4393 0.6670 0.3442 0.033 Uiso 1 1 calc R U . B 3
H03B H 0.4855 0.6002 0.3836 0.033 Uiso 1 1 calc R U . B 3
C104 C 0.5042(3) 0.6385(4) 0.2866(4) 0.0372(14) Uani 1 1 d . . . B 3
H04A H 0.4852 0.5850 0.2634 0.045 Uiso 1 1 calc R U . B 3
H04B H 0.4987 0.6927 0.2554 0.045 Uiso 1 1 calc R U . B 3
H04C H 0.5449 0.6258 0.2948 0.045 Uiso 1 1 calc R U . B 3
C105 C 0.4923(2) 0.8202(4) 0.3768(3) 0.0207(11) Uani 1 1 d . . . B 3
C106 C 0.4545(2) 0.8463(4) 0.3278(3) 0.0218(11) Uani 1 1 d . . . B 3
H106 H 0.4339 0.8001 0.3009 0.026 Uiso 1 1 calc R U . B 3
C107 C 0.44336(19) 0.9306(4) 0.3133(3) 0.0193(10) Uani 1 1 d . . . B 3
C108 C 0.4063(2) 0.9566(4) 0.2593(3) 0.0232(11) Uani 1 1 d . . . B 3
C109 C 0.3773(2) 0.8965(4) 0.2122(3) 0.0264(12) Uani 1 1 d . . . B 3
H09A H 0.3452 0.9299 0.1870 0.032 Uiso 1 1 calc R U . B 3
H09B H 0.3612 0.8458 0.2402 0.032 Uiso 1 1 calc R U . B 3
C110 C 0.4121(2) 0.8582(5) 0.1603(3) 0.0330(13) Uani 1 1 d . . . B 3
H10A H 0.3893 0.8165 0.1287 0.040 Uiso 1 1 calc R U . B 3
H10B H 0.4274 0.9080 0.1317 0.040 Uiso 1 1 calc R U . B 3
H10C H 0.4435 0.8239 0.1848 0.040 Uiso 1 1 calc R U . B 3
C111 C 0.7186(5) 0.5000 0.1702(6) 0.049(2) Uani 1 2 d S T P C 3
H111 H 0.7460 0.5000 0.1349 0.059 Uiso 1 2 calc R U P C 3
C112 C 0.7343(4) 0.5000 0.2355(5) 0.039(2) Uani 1 2 d S T P C 3
H112 H 0.7738 0.5000 0.2499 0.047 Uiso 1 2 calc R U P C 3
C113 C 0.6970(4) 0.5000 0.2841(5) 0.039(2) Uani 1 2 d S T P C 3
H113 H 0.7093 0.5000 0.3337 0.046 Uiso 1 2 calc R U P C 3
C114 C 0.6444(4) 0.5000 0.2654(6) 0.046(2) Uani 1 2 d S T P C 3
H114 H 0.6170 0.5000 0.3006 0.055 Uiso 1 2 calc R U P C 3
C115 C 0.6287(5) 0.5000 0.1989(8) 0.071(4) Uani 1 2 d S T P C 3
H115 H 0.5892 0.5000 0.1846 0.085 Uiso 1 2 calc R U P C 3
C116 C 0.6650(6) 0.5000 0.1508(7) 0.067(3) Uani 1 2 d S T P C 3
H116 H 0.6526 0.5000 0.1012 0.080 Uiso 1 2 calc R U P C 3
C118 C 0.9540(7) 0.8796(13) 0.0273(10) 0.122(12) Uani 0.5 1 d G . P D -2
H118 H 0.9313 0.8867 0.0672 0.146 Uiso 0.5 1 calc R U P D -2
C122 C 0.9943(7) 0.8095(11) 0.0271(8) 0.073(9) Uani 0.5 1 d G . P D -2
H122 H 0.9991 0.7687 0.0669 0.087 Uiso 0.5 1 calc R U P D -2
C117 C 1.0275(6) 0.7992(12) -0.0314(9) 0.19(3) Uani 0.5 1 d G . P D -2
H117 H 1.0551 0.7512 -0.0315 0.224 Uiso 0.5 1 calc R U P D -2
C121 C 1.0205(7) 0.8589(15) -0.0897(7) 0.090(8) Uani 0.5 1 d G . P D -2
H121 H 1.0433 0.8519 -0.1297 0.109 Uiso 0.5 1 calc R U P D -2
C119 C 0.9802(10) 0.9290(12) -0.0895(10) 0.162(17) Uani 0.5 1 d G . P D -2
H119 H 0.9754 0.9699 -0.1293 0.194 Uiso 0.5 1 calc R U P D -2
C120 C 0.9470(9) 0.9394(12) -0.0310(13) 0.18(2) Uani 0.5 1 d G . P D -2
H120 H 0.9194 0.9873 -0.0309 0.214 Uiso 0.5 1 calc R U P D -2

loop_
_atom_site_aniso_label
_atom_site_aniso_U_11
_atom_site_aniso_U_22
_atom_site_aniso_U_33
_atom_site_aniso_U_23
_atom_site_aniso_U_13
_atom_site_aniso_U_12
C3 0.089(8) 0.114(9) 0.086(8) 0.000 0.072(7) 0.000
C8 0.123(10) 0.103(10) 0.038(6) 0.000 0.019(7) 0.000
C34 0.076(8) 0.103(10) 0.092(9) 0.000 0.041(7) 0.000
C54 0.128(10) 0.128(10) 0.101(9) 0.000 0.074(8) 0.000
C82 0.081(9) 0.169(13) 0.072(8) 0.000 -0.060(7) 0.000
C80 0.036(6) 0.164(11) 0.131(10) 0.013(13) 0.044(7) 0.012(12)
C5 0.058(9) 0.137(13) 0.100(10) -0.010(10) -0.046(9) -0.007(9)
C53 0.061(10) 0.131(12) 0.112(11) 0.066(11) -0.024(9) 0.043(10)
C45 0.025(6) 0.082(8) 0.096(8) 0.018(8) 0.025(7) 0.019(7)
C52 0.036(2) 0.098(4) 0.081(4) 0.020(3) 0.016(3) 0.015(3)
C42 0.081(10) 0.142(13) 0.080(11) 0.028(10) -0.053(9) 0.042(10)
C87 0.018(5) 0.112(10) 0.115(9) 0.012(11) -0.002(6) 0.010(10)
C41 0.018(5) 0.113(12) 0.078(9) -0.031(8) -0.020(7) 0.018(7)
C33 0.046(9) 0.075(11) 0.135(12) -0.018(11) 0.025(10) 0.026(9)
C17 0.074(10) 0.129(12) 0.062(9) 0.041(10) 0.001(9) 0.018(10)
C31 0.117(12) 0.134(12) 0.042(9) 0.031(10) 0.000(10) -0.006(11)
C32 0.036(2) 0.098(4) 0.081(4) 0.020(3) 0.016(3) 0.015(3)
C6 0.074(11) 0.103(11) 0.141(13) 0.013(11) 0.038(10) -0.030(10)
C16 0.044(8) 0.114(12) 0.102(11) 0.026(10) 0.036(8) -0.033(9)
C37 0.146(14) 0.126(13) 0.035(8) -0.008(8) -0.022(10) -0.003(12)
C90 0.035(8) 0.131(12) 0.143(12) 0.012(12) 0.011(9) -0.017(10)
C89 0.060(11) 0.095(11) 0.106(11) -0.008(10) 0.034(9) 0.011(9)
C88 0.081(11) 0.063(10) 0.147(13) -0.002(11) 0.028(11) -0.046(10)
C38 0.125(14) 0.152(14) 0.070(10) -0.030(10) -0.066(11) 0.013(12)
C83 0.113(12) 0.049(10) 0.133(13) 0.023(11) 0.040(11) -0.002(10)
C84 0.093(11) 0.084(12) 0.136(13) 0.026(12) 0.013(12) 0.028(10)
C85 0.079(10) 0.091(12) 0.118(12) 0.061(10) -0.011(10) 0.023(10)
C86 0.083(11) 0.094(12) 0.121(12) 0.040(11) 0.022(11) -0.009(10)
C28 0.033(7) 0.095(12) 0.126(13) -0.008(11) 0.008(11) -0.020(9)
C81 0.066(11) 0.115(12) 0.093(11) -0.008(11) 0.022(10) 0.036(10)
C63 0.079(12) 0.098(12) 0.149(13) 0.008(12) 0.066(10) -0.004(11)
C64 0.124(13) 0.110(12) 0.045(8) -0.005(9) 0.011(10) 0.063(11)
C65 0.164(13) 0.110(12) 0.056(9) -0.007(9) 0.051(10) 0.030(12)
C56 0.096(10) 0.105(11) 0.035(7) -0.006(7) -0.011(8) 0.039(9)
C62 0.114(11) 0.112(12) 0.044(8) -0.036(9) -0.005(9) 0.008(11)
C60 0.116(12) 0.045(9) 0.088(10) -0.023(8) -0.028(10) 0.001(9)
C61 0.121(13) 0.069(10) 0.080(10) -0.038(9) 0.002(11) 0.031(11)
C59 0.118(12) 0.078(10) 0.085(10) 0.016(9) 0.014(10) -0.042(10)
C57 0.108(13) 0.094(12) 0.083(10) 0.026(10) 0.033(10) -0.017(11)
C58 0.045(8) 0.076(10) 0.121(12) -0.053(10) 0.025(9) 0.004(8)
C1 0.054(10) 0.117(12) 0.090(11) 0.027(10) 0.040(9) -0.030(9)
C55 0.132(13) 0.090(11) 0.037(8) -0.023(9) 0.028(9) 0.010(11)
C2 0.036(2) 0.098(4) 0.081(4) 0.020(3) 0.016(3) 0.015(3)
C4 0.089(9) 0.103(10) 0.044(7) 0.034(7) 0.044(7) 0.028(9)
C7 0.072(9) 0.104(11) 0.042(8) 0.024(8) 0.016(7) 0.047(9)
C9 0.084(8) 0.111(12) 0.062(7) -0.016(12) -0.045(7) 0.020(12)
C10 0.070(10) 0.102(12) 0.044(9) 0.018(9) 0.012(8) 0.044(10)
C11 0.089(11) 0.072(10) 0.056(8) 0.037(8) 0.013(8) 0.038(9)
C12 0.091(11) 0.062(11) 0.064(9) 0.016(9) 0.007(9) 0.040(9)
C13 0.067(10) 0.087(11) 0.065(9) 0.021(9) 0.010(8) 0.052(9)
C14 0.066(9) 0.098(11) 0.037(7) 0.004(8) -0.003(7) 0.053(8)
C15 0.087(12) 0.112(12) 0.068(11) -0.031(11) 0.015(11) 0.016(11)
C18 0.025(10) 0.097(10) 0.076(12) -0.001(10) -0.024(9) 0.010(9)
C19 0.023(6) 0.082(9) 0.069(8) -0.002(8) -0.006(6) 0.037(7)
C20 0.036(2) 0.098(4) 0.081(4) 0.020(3) 0.016(3) 0.015(3)
C21 0.052(9) 0.070(10) 0.076(9) -0.007(9) 0.001(8) 0.026(9)
C22 0.055(9) 0.066(11) 0.064(8) -0.021(8) 0.010(8) 0.019(9)
C23 0.106(12) 0.059(10) 0.077(10) -0.010(9) 0.023(10) 0.024(10)
C24 0.036(2) 0.098(4) 0.081(4) 0.020(3) 0.016(3) 0.015(3)
C25 0.080(10) 0.089(11) 0.063(9) -0.033(8) 0.008(8) 0.042(9)
C26 0.074(11) 0.077(10) 0.076(10) 0.010(9) 0.034(9) 0.022(9)
C27 0.035(8) 0.092(11) 0.089(11) -0.033(9) 0.015(9) 0.003(9)
C29 0.019(7) 0.107(12) 0.101(14) -0.013(11) -0.003(10) -0.018(8)
C30 0.052(10) 0.119(12) 0.048(9) -0.002(10) -0.022(8) 0.036(10)
C35 0.144(14) 0.088(12) 0.044(9) -0.020(9) 0.001(10) 0.007(11)
C36 0.129(14) 0.116(13) 0.081(11) -0.033(11) -0.032(12) -0.001(12)
C39 0.108(12) 0.100(12) 0.105(12) -0.038(11) -0.036(11) -0.002(11)
C40 0.036(2) 0.098(4) 0.081(4) 0.020(3) 0.016(3) 0.015(3)
C43 0.109(12) 0.074(12) 0.091(12) -0.012(11) -0.020(11) -0.030(11)
C44 0.073(12) 0.085(12) 0.112(12) -0.005(11) 0.015(11) -0.046(10)
C46 0.089(11) 0.027(7) 0.126(12) -0.011(9) 0.014(10) -0.010(8)
C47 0.133(13) 0.053(11) 0.094(12) 0.005(11) 0.011(11) -0.002(11)
C48 0.077(10) 0.096(11) 0.075(10) 0.029(9) 0.051(8) 0.006(10)
C49 0.065(9) 0.115(11) 0.055(9) 0.043(9) 0.039(8) 0.037(10)
C50 0.036(2) 0.098(4) 0.081(4) 0.020(3) 0.016(3) 0.015(3)
C51 0.049(10) 0.116(12) 0.103(12) 0.016(11) 0.020(10) -0.045(10)
C66 0.086(12) 0.039(9) 0.143(14) -0.013(12) 0.029(12) -0.031(10)
C67 0.106(12) 0.056(9) 0.143(13) 0.017(10) 0.033(11) -0.011(10)
C68 0.078(11) 0.040(9) 0.129(14) -0.021(12) 0.008(12) -0.028(9)
C69 0.064(12) 0.048(10) 0.124(13) -0.022(10) -0.009(11) -0.022(10)
C70 0.036(2) 0.098(4) 0.081(4) 0.020(3) 0.016(3) 0.015(3)
C71 0.063(10) 0.065(10) 0.147(13) -0.002(11) 0.018(11) -0.048(9)
C72 0.106(12) 0.071(10) 0.120(12) -0.061(10) -0.009(11) -0.015(10)
C73 0.090(12) 0.070(11) 0.103(13) -0.055(10) 0.011(11) 0.008(10)
C74 0.080(11) 0.043(9) 0.126(13) -0.042(9) 0.022(10) -0.001(9)
C75 0.061(9) 0.082(10) 0.138(12) -0.010(10) 0.044(9) -0.031(9)
C76 0.039(8) 0.112(11) 0.104(11) -0.019(11) -0.028(9) -0.024(9)
C77 0.080(11) 0.108(12) 0.082(11) -0.048(10) -0.040(10) -0.002(11)
C78 0.072(10) 0.114(11) 0.079(10) -0.030(9) 0.039(8) 0.010(10)
C79 0.101(13) 0.104(12) 0.080(12) -0.052(11) -0.025(11) -0.005(12)
Y1 0.0650(11) 0.0516(10) 0.0509(10) 0.0000(9) 0.0089(9) 0.0308(8)
Y2 0.150(6) 0.072(4) 0.147(6) -0.015(4) -0.013(5) -0.051(4)
Y3 0.060(3) 0.072(3) 0.073(3) -0.030(3) -0.010(2) 0.017(3)
Y4 0.084(5) 0.139(8) 0.103(6) 0.058(6) 0.020(5) 0.033(5)
C91 0.043(6) 0.058(7) 0.063(7) 0.000 0.018(6) 0.000
C92 0.028(5) 0.089(10) 0.067(8) 0.000 -0.004(5) 0.000
Ni 0.0051(4) 0.0233(5) 0.0253(5) 0.000 -0.0025(3) 0.000
N1 0.008(2) 0.026(3) 0.020(3) 0.000 -0.001(2) 0.000
N2 0.0033(16) 0.025(2) 0.025(2) -0.0011(18) 0.0006(15) -0.0003(17)
N3 0.008(3) 0.027(3) 0.022(3) 0.000 -0.001(2) 0.000
C93 0.019(3) 0.058(4) 0.045(4) 0.013(3) 0.004(2) 0.018(3)
C94 0.013(2) 0.039(3) 0.031(3) 0.004(2) -0.006(2) 0.003(2)
C95 0.009(2) 0.038(3) 0.025(2) -0.001(2) -0.0034(18) 0.001(2)
C96 0.007(2) 0.031(3) 0.023(2) -0.002(2) -0.0006(18) 0.002(2)
C97 0.008(2) 0.033(3) 0.026(3) 0.002(2) 0.0025(18) 0.006(2)
C98 0.010(2) 0.029(3) 0.023(2) 0.000(2) 0.0009(18) 0.004(2)
C99 0.014(2) 0.024(3) 0.032(3) 0.003(2) 0.007(2) 0.003(2)
C100 0.018(2) 0.029(3) 0.042(3) 0.001(2) -0.004(2) 0.005(2)
C101 0.025(3) 0.037(4) 0.049(4) 0.002(3) 0.003(3) 0.013(3)
C102 0.010(2) 0.026(3) 0.040(3) -0.003(2) 0.002(2) -0.003(2)
C103 0.017(2) 0.023(3) 0.042(3) -0.002(2) -0.002(2) 0.001(2)
C104 0.028(3) 0.033(3) 0.051(4) -0.013(3) 0.001(3) -0.002(3)
C105 0.011(2) 0.025(3) 0.026(2) 0.003(2) 0.0009(19) 0.000(2)
C106 0.011(2) 0.028(3) 0.026(3) 0.000(2) -0.0010(18) -0.001(2)
C107 0.006(2) 0.028(3) 0.024(2) -0.002(2) -0.0014(17) 0.001(2)
C108 0.011(2) 0.032(3) 0.026(3) 0.003(2) -0.0024(19) -0.001(2)
C109 0.016(2) 0.029(3) 0.033(3) -0.001(2) -0.007(2) -0.001(2)
C110 0.027(3) 0.041(4) 0.030(3) -0.008(3) -0.001(2) -0.009(3)
C111 0.044(6) 0.057(7) 0.046(6) 0.000 0.003(4) 0.000
C112 0.035(5) 0.042(5) 0.042(5) 0.000 0.004(4) 0.000
C113 0.035(5) 0.036(5) 0.045(5) 0.000 0.003(4) 0.000
C114 0.029(5) 0.040(6) 0.070(7) 0.000 0.005(5) 0.000
C115 0.037(6) 0.080(9) 0.091(10) 0.000 -0.023(7) 0.000
C116 0.068(8) 0.071(9) 0.059(7) 0.000 -0.018(6) 0.000
C118 0.072(17) 0.14(3) 0.15(3) -0.07(2) 0.043(17) 0.000(17)
C122 0.070(15) 0.037(8) 0.103(19) 0.012(8) -0.055(17) -0.008(10)
C117 0.052(16) 0.40(7) 0.11(2) 0.14(3) 0.025(13) 0.11(3)
C121 0.064(12) 0.11(2) 0.087(15) 0.014(14) -0.036(11) -0.032(13)
C119 0.17(4) 0.17(4) 0.13(3) -0.02(3) -0.08(3) 0.04(3)
C120 0.16(3) 0.19(4) 0.17(3) -0.03(3) -0.10(3) 0.07(3)

loop_
_atom_type_symbol
_atom_type_description
_atom_type_scat_dispersion_real
_atom_type_scat_dispersion_imag
_atom_type_scat_source
C C 0.0027 0.0014 'International Tables Vol C Tables 4.2.6.8 and 6.1.1.4'
H H 0.0000 0.0000 'International Tables Vol C Tables 4.2.6.8 and 6.1.1.4'
N N 0.0053 0.0028 'International Tables Vol C Tables 4.2.6.8 and 6.1.1.4'
Ni Ni 0.3436 0.9622 'International Tables Vol C Tables 4.2.6.8 and 6.1.1.4'
Y Y -1.1694 3.0922 'International Tables Vol C Tables 4.2.6.8 and 6.1.1.4'

loop_
_geom_angle_atom_site_label_1
_geom_angle_atom_site_label_2
_geom_angle_atom_site_label_3
_geom_angle
_geom_angle_site_symmetry_1
_geom_angle_site_symmetry_3
C2 C3 C78 125.4(17) . .
C2 C3 C4 123.6(11) . .
C78 C3 C4 106.7(16) . .
Y3 C3 Y3 68.1(3) . 6_575
C62 C8 C56 110(2) . .
C62 C8 C4 123.0(19) . .
C56 C8 C4 121.2(11) . .
Y4 C8 Y4 60.5(5) . 6_575
C63 C34 C89 114.5(18) . .
C63 C34 C54 106.6(14) . .
C89 C34 C54 130.6(12) . .
C32 C54 C65 125(3) . .
C32 C54 C34 129.7(16) . .
C65 C54 C34 102.5(17) . .
C38 C82 C5 113.7(18) . .
C38 C82 C42 121(3) . .
C5 C82 C42 116(2) . .
C87 C80 C50 104(2) . .
C87 C80 C2 131(3) . .
C50 C80 C2 122.3(19) . .
C40 C5 C41 106.9(18) . .
C40 C5 C82 126(2) . .
C41 C5 C82 115.6(18) . .
C40 C5 C90 35.1(11) . .
C41 C5 C90 71.8(12) . .
C82 C5 C90 146.6(15) . .
C52 C53 C42 134(3) . .
C52 C53 C85 116(3) . .
C42 C53 C85 104.2(18) . .
C52 C53 C45 23.2(16) . .
C42 C53 C45 148(2) . .
C85 C53 C45 92.8(18) . .
C52 C45 C50 123(3) . .
C52 C45 C33 123(2) . .
C50 C45 C33 109.1(18) . .
C52 C45 C53 26.1(16) . .
C50 C45 C53 139(2) . .
C33 C45 C53 97.5(17) . .
C45 C52 C53 131(3) . .
C45 C52 C41 113(2) . .
C53 C52 C41 106(3) . .
C53 C42 C17 109.9(18) . .
C53 C42 C82 119(3) . .
C17 C42 C82 115(2) . .
C80 C87 C90 114(3) . .
C80 C87 C41 133(3) . .
C90 C87 C41 103.4(17) . .
C80 C87 C50 40.8(16) . .
C90 C87 C50 150.6(17) . .
C41 C87 C50 94.3(19) . .
C87 C41 C5 108.8(17) . .
C87 C41 C52 113(2) . .
C5 C41 C52 129(2) . .
C84 C33 C58 121(3) . .
C84 C33 C45 110(3) . .
C58 C33 C45 109.2(19) . .
C31 C17 C24 124.1(18) . .
C31 C17 C42 123(2) . .
C24 C17 C42 107.3(16) . .
C32 C31 C17 120(2) . .
C32 C31 C37 125(2) . .
C17 C31 C37 112(2) . .
C54 C32 C31 125(2) . .
C54 C32 C16 112(2) . .
C31 C32 C16 117.3(17) . .
C63 C6 C16 108(3) . .
C63 C6 C88 111(2) . .
C16 C6 C88 131(3) . .
C63 C6 C75 40.0(10) . .
C16 C6 C75 144(2) . .
C88 C6 C75 71.3(14) . .
C6 C16 C86 106(2) . .
C6 C16 C32 128(2) . .
C86 C16 C32 122.7(18) . .
C38 C37 C55 109.1(18) . .
C38 C37 C31 126(3) . .
C55 C37 C31 108(2) . .
C40 C90 C87 110.5(19) . .
C40 C90 C51 116(3) . .
C87 C90 C51 126(2) . .
C40 C90 C5 34.6(11) . .
C87 C90 C5 75.9(13) . .
C51 C90 C5 145(2) . .
C27 C89 C26 112(2) . .
C27 C89 C34 120(2) . .
C26 C89 C34 118.7(18) . .
C66 C88 C6 122(3) . .
C66 C88 C71 117(2) . .
C6 C88 C71 111.8(19) . .
C66 C88 C75 152(3) . .
C6 C88 C75 70.8(14) . .
C71 C88 C75 41.6(10) . .
C37 C38 C82 120(3) . .
C37 C38 C36 107(2) . .
C82 C38 C36 129(3) . .
C46 C83 C67 110(2) . .
C46 C83 C84 112(3) . .
C67 C83 C84 118(3) . .
C33 C84 C85 127(3) . .
C33 C84 C83 117(3) . .
C85 C84 C83 108(3) . .
C84 C85 C24 130(3) . .
C84 C85 C53 111(3) . .
C24 C85 C53 111.8(18) . .
C16 C86 C24 119(2) . .
C16 C86 C67 126(2) . .
C24 C86 C67 111(2) . .
C29 C28 C75 124(3) . .
C29 C28 C27 114(3) . .
C75 C28 C27 114(2) . .
C58 C81 C78 118.5(19) . .
C58 C81 C50 110.1(16) . .
C78 C81 C50 120.5(18) . .
C6 C63 C75 100.6(17) . .
C6 C63 C34 135(2) . .
C75 C63 C34 122(2) . .
C65 C64 C25 126(3) . .
C65 C64 C26 122(3) . .
C25 C64 C26 102.2(15) . .
C64 C65 C54 130(3) . .
C64 C65 C55 115(3) . .
C54 C65 C55 109(2) . .
C9 C56 C10 107.9(17) . .
C9 C56 C8 126.6(18) . .
C10 C56 C8 114.6(15) . .
C8 C62 C79 125(2) . .
C8 C62 C15 115(2) . .
C79 C62 C15 109.0(19) . .
C61 C60 C43 115.5(19) . .
C61 C60 C47 128(2) . .
C43 C60 C47 106.7(17) . .
C60 C61 C35 123(2) . .
C60 C61 C25 113(2) . .
C35 C61 C25 119(2) . .
C57 C59 C47 118(2) . .
C57 C59 C44 118(2) . .
C47 C59 C44 109.6(17) . .
C48 C57 C59 121(2) . .
C48 C57 C11 111(2) . .
C59 C57 C11 110(2) . .
C33 C58 C81 107.3(16) . .
C33 C58 C74 121(2) . .
C81 C58 C74 126(2) . .
C2 C1 C51 131(2) . .
C2 C1 C48 109(2) . .
C51 C1 C48 113(2) . .
C35 C55 C37 107.3(18) . .
C35 C55 C65 116(2) . .
C37 C55 C65 129(2) . .
C1 C2 C3 132.0(18) . .
C1 C2 C80 107(2) . .
C3 C2 C80 117.9(18) . .
C49 C4 C8 123.2(16) . .
C49 C4 C3 105.9(17) . .
C8 C4 C3 125.2(15) . .
C10 C7 C49 124(2) . .
C10 C7 C11 119.2(19) . .
C49 C7 C11 108.2(19) . .
C77 C9 C56 123(2) . .
C77 C9 C30 118(2) . .
C56 C9 C30 110(2) . .
C7 C10 C56 122.4(19) . .
C7 C10 C14 118(2) . .
C56 C10 C14 108.7(16) . .
C12 C11 C7 114(3) . .
C12 C11 C57 135(2) . .
C7 C11 C57 101.1(18) . .
C11 C12 C13 124(3) . .
C11 C12 C23 109(3) . .
C13 C12 C23 122(3) . .
C14 C13 C12 117(3) . .
C14 C13 C20 122(3) . .
C12 C13 C20 114(2) . .
C13 C14 C10 127(2) . .
C13 C14 C30 117(2) . .
C10 C14 C30 107.2(16) . .
C62 C15 C78 126(3) . .
C62 C15 C73 104.5(17) . .
C78 C15 C73 120(2) . .
C30 C18 C29 131(3) . .
C30 C18 C19 115(3) . .
C29 C18 C19 106(3) . .
C20 C19 C18 123(2) . .
C20 C19 C27 119(2) . .
C18 C19 C27 108(2) . .
C21 C20 C19 116(2) . .
C21 C20 C13 121(2) . .
C19 C20 C13 116(3) . .
C20 C21 C22 125(2) . .
C20 C21 C26 124(2) . .
C22 C21 C26 104.8(16) . .
C23 C22 C21 119(2) . .
C23 C22 C25 123(2) . .
C21 C22 C25 111.4(18) . .
C22 C23 C12 118(3) . .
C22 C23 C47 114(2) . .
C12 C23 C47 116(3) . .
C85 C24 C86 122(2) . .
C85 C24 C17 104.7(16) . .
C86 C24 C17 116.6(17) . .
C61 C25 C22 123(2) . .
C61 C25 C64 116(2) . .
C22 C25 C64 109.3(16) . .
C89 C26 C21 124(2) . .
C89 C26 C64 114(2) . .
C21 C26 C64 111.7(16) . .
C89 C27 C28 125(2) . .
C89 C27 C19 125(2) . .
C28 C27 C19 101.5(19) . .
C28 C29 C18 109(3) . .
C28 C29 C76 124(4) . .
C18 C29 C76 115(3) . .
C18 C30 C9 115(3) . .
C18 C30 C14 128(3) . .
C9 C30 C14 106.3(17) . .
C55 C35 C61 126(2) . .
C55 C35 C36 107.2(18) . .
C61 C35 C36 118(2) . .
C39 C36 C38 121(3) . .
C39 C36 C35 121(2) . .
C38 C36 C35 109.2(19) . .
C36 C39 C43 118(2) . .
C36 C39 C40 113(2) . .
C43 C39 C40 114(2) . .
C5 C40 C90 110(2) . .
C5 C40 C39 116(2) . .
C90 C40 C39 125(2) . .
C39 C43 C44 116(3) . .
C39 C43 C60 124(2) . .
C44 C43 C60 109.8(18) . .
C43 C44 C59 105.2(17) . .
C43 C44 C51 130(3) . .
C59 C44 C51 119(2) . .
C74 C46 C83 128(2) . .
C74 C46 C68 121(2) . .
C83 C46 C68 105.7(19) . .
C59 C47 C60 106.5(18) . .
C59 C47 C23 131(3) . .
C60 C47 C23 117(2) . .
C57 C48 C1 124(2) . .
C57 C48 C49 108(2) . .
C1 C48 C49 123(2) . .
C4 C49 C7 114(2) . .
C4 C49 C48 126(2) . .
C7 C49 C48 110(2) . .
C80 C50 C45 129(2) . .
C80 C50 C81 117.8(17) . .
C45 C50 C81 103.6(16) . .
C80 C50 C87 35.5(12) . .
C45 C50 C87 95.4(16) . .
C81 C50 C87 150.1(16) . .
C90 C51 C1 110(2) . .
C90 C51 C44 118(2) . .
C1 C51 C44 123(2) . .
C88 C66 C68 127(2) . .
C88 C66 C67 116(3) . .
C68 C66 C67 110.3(19) . .
C83 C67 C66 105.0(19) . .
C83 C67 C86 128(3) . .
C66 C67 C86 118(2) . .
C69 C68 C66 116(2) . .
C69 C68 C46 125(3) . .
C66 C68 C46 106.7(18) . .
C72 C69 C70 130(3) . .
C72 C69 C68 110(3) . .
C70 C69 C68 115(2) . .
C71 C70 C69 129(2) . .
C71 C70 C76 109(2) . .
C69 C70 C76 114(2) . .
C70 C71 C88 114.5(19) . .
C70 C71 C75 139(2) . .
C88 C71 C75 97.4(17) . .
C69 C72 C73 128(3) . .
C69 C72 C79 116(3) . .
C73 C72 C79 106.4(19) . .
C72 C73 C74 116(2) . .
C72 C73 C15 110.1(18) . .
C74 C73 C15 125(2) . .
C46 C74 C73 119(2) . .
C46 C74 C58 120(2) . .
C73 C74 C58 111.3(19) . .
C28 C75 C63 122(2) . .
C28 C75 C71 106(2) . .
C63 C75 C71 116.5(18) . .
C28 C75 C6 152(2) . .
C63 C75 C6 39.4(10) . .
C71 C75 C6 78.7(13) . .
C28 C75 C88 142(2) . .
C63 C75 C88 76.9(12) . .
C71 C75 C88 41.1(10) . .
C6 C75 C88 37.9(7) . .
C77 C76 C29 117(4) . .
C77 C76 C70 122(3) . .
C29 C76 C70 117(3) . .
C9 C77 C76 124(3) . .
C9 C77 C79 110(3) . .
C76 C77 C79 117(3) . .
C15 C78 C81 117.0(17) . .
C15 C78 C3 123(2) . .
C81 C78 C3 115.8(17) . .
C62 C79 C72 109.3(19) . .
C62 C79 C77 123(3) . .
C72 C79 C77 120(3) . .
Y2 Y1 Y3 149.9(5) 6_575 .
Y2 Y1 Y4 135.2(5) 6_575 6_575
Y3 Y1 Y4 26.6(4) . 6_575
Y2 Y1 C91 67.1(5) 6_575 .
Y3 Y1 C91 82.8(4) . .
Y4 Y1 C91 76.8(4) 6_575 .
Y2 Y1 C92 89.4(5) 6_575 .
Y3 Y1 C92 61.3(4) . .
Y4 Y1 C92 50.8(4) 6_575 .
C91 Y1 C92 26.2(4) . .
Y2 Y1 Y3 99.7(4) 6_575 6_575
Y3 Y1 Y3 51.7(3) . 6_575
Y4 Y1 Y3 58.4(3) 6_575 6_575
C91 Y1 Y3 36.0(3) . 6_575
C92 Y1 Y3 31.4(3) . 6_575
Y2 Y1 Y4 108.5(4) 6_575 .
Y3 Y1 Y4 41.3(3) . .
Y4 Y1 Y4 41.1(4) 6_575 .
C91 Y1 Y4 41.5(4) . .
C92 Y1 Y4 23.1(3) . .
Y3 Y1 Y4 18.39(17) 6_575 .
Y2 Y1 Y1 85.1(4) 6_575 6_575
Y3 Y1 Y1 66.6(3) . 6_575
Y4 Y1 Y1 71.4(3) 6_575 6_575
C91 Y1 Y1 25.2(3) . 6_575
C92 Y1 Y1 32.8(2) . 6_575
Y3 Y1 Y1 14.87(9) 6_575 6_575
Y4 Y1 Y1 30.27(18) . 6_575
Y2 Y1 Y2 71.0(4) 6_575 .
Y3 Y1 Y2 80.5(3) . .
Y4 Y1 Y2 82.6(3) 6_575 .
C91 Y1 Y2 17.5(3) . .
C92 Y1 Y2 36.9(3) . .
Y3 Y1 Y2 28.88(16) 6_575 .
Y4 Y1 Y2 42.1(2) . .
Y1 Y1 Y2 14.13(12) 6_575 .
Y1 Y2 Y3 15.4(2) 6_575 6_575
Y1 Y2 C91 86.4(5) 6_575 .
Y3 Y2 C91 70.9(4) 6_575 .
Y1 Y2 C92 68.0(4) 6_575 .
Y3 Y2 C92 53.0(3) 6_575 .
C91 Y2 C92 23.0(4) . .
Y1 Y2 Y4 30.6(3) 6_575 .
Y3 Y2 Y4 20.4(2) 6_575 .
C91 Y2 Y4 63.3(4) . .
C92 Y2 Y4 41.2(3) . .
Y1 Y2 Y2 94.9(4) 6_575 6_575
Y3 Y2 Y2 80.4(2) 6_575 6_575
C91 Y2 Y2 20.2(4) . 6_575
C92 Y2 Y2 41.7(3) . 6_575
Y4 Y2 Y2 78.4(2) . 6_575
Y1 Y2 Y3 66.2(4) 6_575 .
Y3 Y2 Y3 51.5(3) 6_575 .
C91 Y2 Y3 25.2(4) . .
C92 Y2 Y3 27.5(2) . .
Y4 Y2 Y3 51.8(2) . .
Y2 Y2 Y3 28.85(16) 6_575 .
Y1 Y2 Y1 80.8(4) 6_575 .
Y3 Y2 Y1 66.3(2) 6_575 .
C91 Y2 Y1 19.0(3) . .
C92 Y2 Y1 33.8(2) . .
Y4 Y2 Y1 65.8(2) . .
Y2 Y2 Y1 14.13(12) 6_575 .
Y3 Y2 Y1 14.83(9) . .
Y1 Y3 Y4 131.1(7) . 6_575
Y1 Y3 Y2 14.7(2) . 6_575
Y4 Y3 Y2 125.6(6) 6_575 6_575
Y1 Y3 C92 92.9(5) . .
Y4 Y3 C92 65.0(6) 6_575 .
Y2 Y3 C92 78.6(4) 6_575 .
Y1 Y3 C91 70.9(4) . .
Y4 Y3 C91 91.6(6) 6_575 .
Y2 Y3 C91 56.2(3) 6_575 .
C92 Y3 C91 27.0(4) . .
Y1 Y3 C3 128.5(6) . .
Y4 Y3 C3 98.1(7) 6_575 .
Y2 Y3 C3 126.0(5) 6_575 .
C92 Y3 C3 96.3(4) . .
C91 Y3 C3 97.6(3) . .
Y1 Y3 Y4 126.2(4) . .
Y4 Y3 Y4 56.2(7) 6_575 .
Y2 Y3 Y4 111.5(3) 6_575 .
C92 Y3 Y4 36.1(4) . .
C91 Y3 Y4 55.3(3) . .
C3 Y3 Y4 65.1(3) . .
Y1 Y3 Y3 113.4(3) . 6_575
Y4 Y3 Y3 78.4(6) 6_575 6_575
Y2 Y3 Y3 99.6(2) 6_575 6_575
C92 Y3 Y3 40.6(3) . 6_575
C91 Y3 Y3 46.8(3) . 6_575
C3 Y3 Y3 55.95(16) . 6_575
Y4 Y3 Y3 22.2(2) . 6_575
Y1 Y3 Y1 98.5(3) . 6_575
Y4 Y3 Y1 88.1(5) 6_575 6_575
Y2 Y3 Y1 84.8(2) 6_575 6_575
C92 Y3 Y1 36.4(3) . 6_575
C91 Y3 Y1 34.0(2) . 6_575
C3 Y3 Y1 64.59(19) . 6_575
Y4 Y3 Y1 33.6(2) . 6_575
Y3 Y3 Y1 14.87(9) 6_575 6_575
Y1 Y3 Y2 84.6(3) . .
Y4 Y3 Y2 95.3(5) 6_575 .
Y2 Y3 Y2 70.8(3) 6_575 .
C92 Y3 Y2 34.5(3) . .
C91 Y3 Y2 22.0(2) . .
C3 Y3 Y2 75.6(3) . .
Y4 Y3 Y2 45.0(2) . .
Y3 Y3 Y2 28.85(16) 6_575 .
Y1 Y3 Y2 14.11(11) 6_575 .
Y3 Y4 C92 79.9(5) 6_575 .
Y3 Y4 Y1 22.3(4) 6_575 6_575
C92 Y4 Y1 73.3(4) . 6_575
Y3 Y4 C91 61.0(4) 6_575 .
C92 Y4 C91 19.4(3) . .
Y1 Y4 C91 54.2(3) 6_575 .
Y3 Y4 C8 107.8(7) 6_575 .
C92 Y4 C8 104.6(6) . .
Y1 Y4 C8 130.0(5) 6_575 .
C91 Y4 C8 113.0(4) . .
Y3 Y4 Y4 101.6(6) 6_575 6_575
C92 Y4 Y4 45.8(4) . 6_575
Y1 Y4 Y4 108.6(3) 6_575 6_575
C91 Y4 Y4 59.6(3) . 6_575
C8 Y4 Y4 59.7(2) . 6_575
Y3 Y4 Y2 34.0(5) 6_575 .
C92 Y4 Y2 61.6(4) . .
Y1 Y4 Y2 14.18(17) 6_575 .
C91 Y4 Y2 43.4(3) . .
C8 Y4 Y2 137.6(5) . .
Y4 Y4 Y2 101.6(2) 6_575 .
Y3 Y4 Y3 79.4(5) 6_575 .
C92 Y4 Y3 39.8(4) . .
Y1 Y4 Y3 87.9(3) 6_575 .
C91 Y4 Y3 46.0(2) . .
C8 Y4 Y3 67.2(3) . .
Y4 Y4 Y3 22.2(2) 6_575 .
Y2 Y4 Y3 83.2(2) . .
Y3 Y4 Y1 73.5(5) 6_575 .
C92 Y4 Y1 29.1(3) . .
Y1 Y4 Y1 78.4(2) 6_575 .
C91 Y4 Y1 33.48(19) . .
C8 Y4 Y1 79.7(3) . .
Y4 Y4 Y1 30.27(17) 6_575 .
Y2 Y4 Y1 72.1(2) . .
Y3 Y4 Y1 12.50(10) . .
C92 C91 Y2 107.8(5) . .
C92 C91 Y2 107.8(5) . 6_575
Y2 C91 Y2 139.6(8) . 6_575
C92 C91 Y1 85.9(5) . .
Y2 C91 Y1 143.4(6) . .
Y2 C91 Y1 26.5(2) 6_575 .
C92 C91 Y1 85.9(5) . 6_575
Y2 C91 Y1 26.5(2) . 6_575
Y2 C91 Y1 143.4(6) 6_575 6_575
Y1 C91 Y1 129.5(5) . 6_575
C92 C91 Y3 64.2(6) . .
Y2 C91 Y3 132.9(6) . .
Y2 C91 Y3 52.9(3) 6_575 .
Y1 C91 Y3 26.34(18) . .
Y1 C91 Y3 110.0(5) 6_575 .
C92 C91 Y3 64.2(6) . 6_575
Y2 C91 Y3 52.9(3) . 6_575
Y2 C91 Y3 132.9(6) 6_575 6_575
Y1 C91 Y3 110.0(5) . 6_575
Y1 C91 Y3 26.34(18) 6_575 6_575
Y3 C91 Y3 86.3(5) . 6_575
C92 C91 Y4 37.3(5) . .
Y2 C91 Y4 73.4(4) . .
Y2 C91 Y4 131.6(6) 6_575 .
Y1 C91 Y4 105.1(5) . .
Y1 C91 Y4 49.0(3) 6_575 .
Y3 C91 Y4 78.7(5) . .
Y3 C91 Y4 27.4(3) 6_575 .
C92 C91 Y4 37.3(5) . 6_575
Y2 C91 Y4 131.6(6) . 6_575
Y2 C91 Y4 73.4(4) 6_575 6_575
Y1 C91 Y4 49.0(3) . 6_575
Y1 C91 Y4 105.1(5) 6_575 6_575
Y3 C91 Y4 27.4(3) . 6_575
Y3 C91 Y4 78.7(5) 6_575 6_575
Y4 C91 Y4 60.8(6) . 6_575
C91 C92 Y4 123.3(7) . .
C91 C92 Y4 123.3(7) . 6_575
Y4 C92 Y4 88.5(9) . 6_575
C91 C92 Y3 88.8(6) . 6_575
Y4 C92 Y3 35.1(4) . 6_575
Y4 C92 Y3 104.0(7) 6_575 6_575
C91 C92 Y3 88.8(6) . .
Y4 C92 Y3 104.0(7) . .
Y4 C92 Y3 35.1(4) 6_575 .
Y3 C92 Y3 98.9(6) 6_575 .
C91 C92 Y1 67.9(4) . .
Y4 C92 Y1 127.8(6) . .
Y4 C92 Y1 55.9(4) 6_575 .
Y3 C92 Y1 112.1(5) 6_575 .
Y3 C92 Y1 25.83(19) . .
C91 C92 Y1 67.9(4) . 6_575
Y4 C92 Y1 55.9(4) . 6_575
Y4 C92 Y1 127.8(6) 6_575 6_575
Y3 C92 Y1 25.83(19) 6_575 6_575
Y3 C92 Y1 112.1(5) . 6_575
Y1 C92 Y1 114.3(5) . 6_575
C91 C92 Y2 49.2(3) . .
Y4 C92 Y2 77.2(4) . .
Y4 C92 Y2 145.1(7) 6_575 .
Y3 C92 Y2 48.4(3) 6_575 .
Y3 C92 Y2 118.0(5) . .
Y1 C92 Y2 109.3(5) . .
Y1 C92 Y2 22.67(19) 6_575 .
C91 C92 Y2 49.2(3) . 6_575
Y4 C92 Y2 145.1(6) . 6_575
Y4 C92 Y2 77.2(4) 6_575 6_575
Y3 C92 Y2 118.0(5) 6_575 6_575
Y3 C92 Y2 48.4(3) . 6_575
Y1 C92 Y2 22.66(19) . 6_575
Y1 C92 Y2 109.3(5) 6_575 6_575
Y2 C92 Y2 96.5(5) . 6_575
N3 Ni N1 178.5(3) . .
N3 Ni N2 89.87(12) . 6_575
N1 Ni N2 90.10(12) . 6_575
N3 Ni N2 89.87(12) . .
N1 Ni N2 90.10(12) . .
N2 Ni N2 177.8(3) 6_575 .
C107 N1 C107 104.5(6) 6_575 .
C107 N1 Ni 127.8(3) 6_575 .
C107 N1 Ni 127.8(3) . .
C98 N2 C105 104.4(5) . .
C98 N2 Ni 128.1(4) . .
C105 N2 Ni 127.5(4) . .
C96 N3 C96 104.6(6) . 6_575
C96 N3 Ni 127.6(3) . .
C96 N3 Ni 127.6(3) 6_575 .
C94 C93 H93A 109.5 . .
C94 C93 H93B 109.5 . .
H93A C93 H93B 109.5 . .
C94 C93 H93C 109.5 . .
H93A C93 H93C 109.5 . .
H93B C93 H93C 109.5 . .
C95 C94 C93 111.7(5) . .
C95 C94 H94A 109.3 . .
C93 C94 H94A 109.3 . .
C95 C94 H94B 109.3 . .
C93 C94 H94B 109.3 . .
H94A C94 H94B 107.9 . .
C95 C95 C96 106.4(3) 6_575 .
C95 C95 C94 128.9(3) 6_575 .
C96 C95 C94 124.5(5) . .
C97 C96 N3 125.9(5) . .
C97 C96 C95 122.8(5) . .
N3 C96 C95 111.2(5) . .
C97 C96 C96 163.5(3) . 6_575
N3 C96 C96 37.7(3) . 6_575
C95 C96 C96 73.6(3) . 6_575
C96 C97 C98 123.7(5) . .
C96 C97 H97 118.2 . .
C98 C97 H97 118.2 . .
N2 C98 C97 124.8(5) . .
N2 C98 C99 112.0(5) . .
C97 C98 C99 123.2(5) . .
N2 C98 C105 37.9(3) . .
C97 C98 C105 162.7(5) . .
C99 C98 C105 74.1(4) . .
C102 C99 C98 106.0(5) . .
C102 C99 C100 128.8(6) . .
C98 C99 C100 125.1(5) . .
C99 C100 C101 113.7(5) . .
C99 C100 H00A 108.8 . .
C101 C100 H00A 108.8 . .
C99 C100 H00B 108.8 . .
C101 C100 H00B 108.8 . .
H00A C100 H00B 107.7 . .
C100 C101 H01A 109.5 . .
C100 C101 H01B 109.5 . .
H01A C101 H01B 109.5 . .
C100 C101 H01C 109.5 . .
H01A C101 H01C 109.5 . .
H01B C101 H01C 109.5 . .
C99 C102 C105 106.4(5) . .
C99 C102 C103 128.5(6) . .
C105 C102 C103 125.1(5) . .
C102 C103 C104 113.6(5) . .
C102 C103 H03A 108.9 . .
C104 C103 H03A 108.9 . .
C102 C103 H03B 108.9 . .
C104 C103 H03B 108.9 . .
H03A C103 H03B 107.7 . .
C103 C104 H04A 109.5 . .
C103 C104 H04B 109.5 . .
H04A C104 H04B 109.5 . .
C103 C104 H04C 109.5 . .
H04A C104 H04C 109.5 . .
H04B C104 H04C 109.5 . .
N2 C105 C106 125.3(5) . .
N2 C105 C102 111.2(5) . .
C106 C105 C102 123.5(5) . .
N2 C105 C98 37.7(3) . .
C106 C105 C98 163.0(5) . .
C102 C105 C98 73.5(3) . .
C107 C106 C105 123.7(5) . .
C107 C106 H106 118.2 . .
C105 C106 H106 118.2 . .
N1 C107 C106 125.6(5) . .
N1 C107 C108 111.4(5) . .
C106 C107 C108 122.9(5) . .
N1 C107 C107 37.8(3) . 6_575
C106 C107 C107 163.4(3) . 6_575
C108 C107 C107 73.7(3) . 6_575
C108 C108 C107 106.3(3) 6_575 .
C108 C108 C109 129.0(3) 6_575 .
C107 C108 C109 124.6(5) . .
C108 C109 C110 113.2(5) . .
C108 C109 H09A 108.9 . .
C110 C109 H09A 108.9 . .
C108 C109 H09B 108.9 . .
C110 C109 H09B 108.9 . .
H09A C109 H09B 107.8 . .
C109 C110 H10A 109.5 . .
C109 C110 H10B 109.5 . .
H10A C110 H10B 109.5 . .
C109 C110 H10C 109.5 . .
H10A C110 H10C 109.5 . .
H10B C110 H10C 109.5 . .
C112 C111 C116 119.6(12) . .
C112 C111 H111 120.2 . .
C116 C111 H111 120.2 . .
C111 C112 C113 120.5(10) . .
C111 C112 H112 119.7 . .
C113 C112 H112 119.7 . .
C114 C113 C112 120.1(10) . .
C114 C113 H113 120.0 . .
C112 C113 H113 120.0 . .
C113 C114 C115 119.1(11) . .
C113 C114 H114 120.4 . .
C115 C114 H114 120.4 . .
C114 C115 C116 121.3(11) . .
C114 C115 H115 119.4 . .
C116 C115 H115 119.4 . .
C115 C116 C111 119.4(12) . .
C115 C116 H116 120.3 . .
C111 C116 H116 120.3 . .
C122 C118 C120 120.0 . .
C122 C118 H118 120.0 . .
C120 C118 H118 120.0 . .
C117 C122 C118 120.0 . .
C117 C122 H122 120.0 . .
C118 C122 H122 120.0 . .
C121 C117 C122 120.0 . .
C121 C117 H117 120.0 . .
C122 C117 H117 120.0 . .
C117 C121 C119 120.0 . .
C117 C121 H121 120.0 . .
C119 C121 H121 120.0 . .
C121 C119 C120 120.0 . .
C121 C119 H119 120.0 . .
C120 C119 H119 120.0 . .
C119 C120 C118 120.0 . .
C119 C120 H120 120.0 . .
C118 C120 H120 120.0 . .

loop_
_geom_bond_atom_site_label_1
_geom_bond_atom_site_label_2
_geom_bond_distance
_geom_bond_site_symmetry_2
C3 C2 1.249(16) .
C3 C78 1.362(16) .
C3 C4 1.46(2) .
C3 Y3 2.827(12) .
C3 Y3 2.827(12) 6_575
C8 C62 1.25(2) .
C8 C56 1.336(16) .
C8 C4 1.337(17) .
C8 Y4 2.656(15) .
C8 Y4 2.656(15) 6_575
C34 C63 1.302(17) .
C34 C89 1.342(18) .
C34 C54 1.42(3) .
C54 C32 1.18(2) .
C54 C65 1.37(3) .
C82 C38 1.25(3) .
C82 C5 1.35(3) .
C82 C42 1.42(3) .
C80 C87 1.15(2) .
C80 C50 1.30(2) .
C80 C2 1.385(18) .
C5 C40 1.23(2) .
C5 C41 1.31(2) .
C5 C90 2.03(3) .
C53 C52 1.18(3) .
C53 C42 1.31(2) .
C53 C85 1.39(2) .
C53 C45 2.04(4) .
C45 C52 1.06(3) .
C45 C50 1.341(19) .
C45 C33 1.35(2) .
C52 C41 1.50(3) .
C42 C17 1.39(2) .
C87 C90 1.30(2) .
C87 C41 1.303(19) .
C87 C50 1.93(3) .
C33 C84 1.26(4) .
C33 C58 1.30(2) .
C17 C31 1.35(2) .
C17 C24 1.367(19) .
C31 C32 1.30(2) .
C31 C37 1.37(3) .
C32 C16 1.42(2) .
C6 C63 1.28(2) .
C6 C16 1.28(3) .
C6 C88 1.29(2) .
C6 C75 1.98(3) .
C16 C86 1.33(2) .
C37 C38 1.25(2) .
C37 C55 1.36(2) .
C90 C40 1.25(2) .
C90 C51 1.31(3) .
C89 C27 1.267(19) .
C89 C26 1.30(3) .
C88 C66 1.237(19) .
C88 C71 1.32(2) .
C88 C75 1.99(3) .
C38 C36 1.31(2) .
C83 C46 1.29(2) .
C83 C67 1.30(2) .
C83 C84 1.57(4) .
C84 C85 1.30(4) .
C85 C24 1.34(2) .
C86 C24 1.36(2) .
C86 C67 1.39(4) .
C28 C29 1.26(4) .
C28 C75 1.267(19) .
C28 C27 1.311(18) .
C81 C58 1.321(19) .
C81 C78 1.358(18) .
C81 C50 1.392(18) .
C63 C75 1.296(19) .
C64 C65 1.26(3) .
C64 C25 1.35(2) .
C64 C26 1.41(2) .
C65 C55 1.46(4) .
C56 C9 1.306(19) .
C56 C10 1.326(19) .
C62 C79 1.31(2) .
C62 C15 1.327(19) .
C60 C61 1.260(19) .
C60 C43 1.333(19) .
C60 C47 1.33(2) .
C61 C35 1.302(19) .
C61 C25 1.32(3) .
C59 C57 1.297(19) .
C59 C47 1.32(2) .
C59 C44 1.33(2) .
C57 C48 1.27(2) .
C57 C11 1.46(4) .
C58 C74 1.375(19) .
C1 C2 1.22(3) .
C1 C51 1.31(2) .
C1 C48 1.35(2) .
C55 C35 1.257(19) .
C4 C49 1.29(2) .
C7 C10 1.285(19) .
C7 C49 1.327(18) .
C7 C11 1.44(3) .
C9 C77 1.30(5) .
C9 C30 1.34(2) .
C10 C14 1.340(18) .
C11 C12 1.34(3) .
C12 C13 1.35(4) .
C12 C23 1.40(3) .
C13 C14 1.19(3) .
C13 C20 1.41(3) .
C14 C30 1.35(2) .
C15 C78 1.330(19) .
C15 C73 1.35(2) .
C18 C30 1.21(4) .
C18 C29 1.30(3) .
C18 C19 1.34(4) .
C19 C20 1.28(4) .
C19 C27 1.40(3) .
C20 C21 1.25(3) .
C21 C22 1.31(2) .
C21 C26 1.34(2) .
C22 C23 1.29(3) .
C22 C25 1.34(2) .
C23 C47 1.41(4) .
C29 C76 1.33(4) .
C35 C36 1.321(19) .
C36 C39 1.26(2) .
C39 C43 1.28(2) .
C39 C40 1.57(4) .
C43 C44 1.31(2) .
C44 C51 1.33(2) .
C46 C74 1.19(3) .
C46 C68 1.331(19) .
C48 C49 1.40(3) .
C66 C68 1.29(2) .
C66 C67 1.30(2) .
C68 C69 1.29(2) .
C69 C72 1.26(3) .
C69 C70 1.284(19) .
C70 C71 1.244(18) .
C70 C76 1.37(4) .
C71 C75 1.330(19) .
C72 C73 1.31(2) .
C72 C79 1.31(2) .
C73 C74 1.32(2) .
C76 C77 1.32(4) .
C77 C79 1.40(4) .
Y1 Y2 0.986(8) 6_575
Y1 Y3 1.035(6) .
Y1 Y4 2.052(11) 6_575
Y1 C91 2.204(5) .
Y1 C92 2.372(6) .
Y1 Y3 3.700(6) 6_575
Y1 Y4 3.858(9) .
Y1 Y1 3.987(4) 6_575
Y1 Y2 4.024(6) .
Y2 Y1 0.986(8) 6_575
Y2 Y3 1.951(10) 6_575
Y2 C91 2.034(7) .
Y2 C92 2.559(10) .
Y2 Y4 2.838(13) .
Y2 Y2 3.818(12) 6_575
Y2 Y3 3.987(8) .
Y3 Y4 1.217(11) 6_575
Y3 Y2 1.951(10) 6_575
Y3 C92 2.084(9) .
Y3 C91 2.314(10) .
Y3 Y4 3.155(11) .
Y3 Y3 3.166(12) 6_575
Y3 Y1 3.700(6) 6_575
Y4 Y3 1.217(11) 6_575
Y4 C92 1.918(12) .
Y4 Y1 2.052(11) 6_575
Y4 C91 2.645(14) .
Y4 Y4 2.68(2) 6_575
C91 C92 1.052(16) .
C91 Y2 2.034(7) 6_575
C91 Y1 2.204(5) 6_575
C91 Y3 2.314(10) 6_575
C91 Y4 2.645(14) 6_575
C92 Y4 1.918(12) 6_575
C92 Y3 2.084(9) 6_575
C92 Y1 2.372(6) 6_575
C92 Y2 2.559(10) 6_575
Ni N3 1.815(6) .
Ni N1 1.815(6) .
Ni N2 1.833(4) 6_575
Ni N2 1.833(4) .
N1 C107 1.272(6) 6_575
N1 C107 1.272(6) .
N2 C98 1.258(6) .
N2 C105 1.265(6) .
N3 C96 1.272(6) .
N3 C96 1.272(6) 6_575
C93 C94 1.420(8) .
C93 H93A 0.9800 .
C93 H93B 0.9800 .
C93 H93C 0.9800 .
C94 C95 1.387(7) .
C94 H94A 0.9900 .
C94 H94B 0.9900 .
C95 C95 1.251(12) 6_575
C95 C96 1.348(7) .
C96 C97 1.269(8) .
C96 C96 2.014(11) 6_575
C97 C98 1.294(7) .
C97 H97 0.9500 .
C98 C99 1.333(8) .
C98 C105 1.993(7) .
C99 C102 1.246(7) .
C99 C100 1.399(8) .
C100 C101 1.417(8) .
C100 H00A 0.9900 .
C100 H00B 0.9900 .
C101 H01A 0.9800 .
C101 H01B 0.9800 .
C101 H01C 0.9800 .
C102 C105 1.340(8) .
C102 C103 1.403(8) .
C103 C104 1.408(9) .
C103 H03A 0.9900 .
C103 H03B 0.9900 .
C104 H04A 0.9800 .
C104 H04B 0.9800 .
C104 H04C 0.9800 .
C105 C106 1.289(7) .
C106 C107 1.274(8) .
C106 H106 0.9500 .
C107 C108 1.341(7) .
C107 C107 2.012(11) 6_575
C108 C108 1.258(11) 6_575
C108 C109 1.384(8) .
C109 C110 1.419(8) .
C109 H09A 0.9900 .
C109 H09B 0.9900 .
C110 H10A 0.9800 .
C110 H10B 0.9800 .
C110 H10C 0.9800 .
C111 C112 1.249(14) .
C111 C116 1.291(17) .
C111 H111 0.9500 .
C112 C113 1.301(13) .
C112 H112 0.9500 .
C113 C114 1.264(13) .
C113 H113 0.9500 .
C114 C115 1.270(17) .
C114 H114 0.9500 .
C115 C116 1.277(19) .
C115 H115 0.9500 .
C116 H116 0.9500 .
C118 C122 1.3900 .
C118 C120 1.3900 .
C118 H118 0.9500 .
C122 C117 1.3900 .
C122 H122 0.9500 .
C117 C121 1.3900 .
C117 H117 0.9500 .
C121 C119 1.3900 .
C121 H121 0.9500 .
C119 C120 1.3900 .
C119 H119 0.9500 .
C120 H120 0.9500 .
